data_2208143
loop_
_publ_author_name
'Li-Ping Zhang'
'Jian Lv'
'Yong-Mei Wang'
'Yang Wu'

_publ_section_title
;
 An asymmetric epoxidate:
 [3-(4-chlorophenyl)oxiran-2-yl](5-naphthyl)methanone
;
_journal_coeditor_code RN6076
_journal_issue 2
_journal_name_full 'Acta Crystallographica Section E'
_journal_page_first o729
_journal_page_last o730
_journal_paper_doi 10.1107/S160053680600170X
_journal_volume 62
_journal_year 2006
_chemical_formula_iupac 'C19 H13 Cl O2'
_chemical_formula_moiety 'C19 H13 Cl O2'
_chemical_formula_sum 'C19 H13 Cl O2'
_chemical_formula_weight 308.74
_chemical_name_systematic
;
[3-(4-chlorophenyl)oxiran-2-yl](5-naphthyl)methanone
;
_space_group_IT_number 4
_symmetry_cell_setting monoclinic
_symmetry_space_group_name_Hall 'P 2yb'
_symmetry_space_group_name_H-M 'P 1 21 1'
_atom_sites_solution_hydrogens geom
_atom_sites_solution_primary direct
_atom_sites_solution_secondary difmap
_audit_creation_method SHELXL-97
_cell_angle_alpha 90.00
_cell_angle_beta 96.849(4)
_cell_angle_gamma 90.00
_cell_formula_units_Z 2
_cell_length_a 6.0842(13)
_cell_length_b 8.3402(18)
_cell_length_c 14.593(3)
_cell_measurement_reflns_used 1425
_cell_measurement_temperature 294(2)
_cell_measurement_theta_max 23.48
_cell_measurement_theta_min 2.81
_cell_volume 735.2(3)
_computing_cell_refinement SMART
_computing_data_collection 'SMART (Bruker, 1998)'
_computing_data_reduction 'SAINT (Bruker, 1999)'
_computing_molecular_graphics 'SHELXTL (Bruker, 1999)'
_computing_publication_material SHELXTL
_computing_structure_refinement 'SHELXL97 (Sheldrick, 1997)'
_computing_structure_solution 'SHELXS97 (Sheldrick, 1997)'
_diffrn_ambient_temperature 294(2)
_diffrn_measured_fraction_theta_full 0.994
_diffrn_measured_fraction_theta_max 0.994
_diffrn_measurement_device_type 'Bruker SMART CCD area-detector'
_diffrn_measurement_method '\f and \w'
_diffrn_radiation_monochromator graphite
_diffrn_radiation_source 'fine-focus sealed tube'
_diffrn_radiation_type MoK\a
_diffrn_radiation_wavelength 0.71073
_diffrn_reflns_av_R_equivalents 0.0233
_diffrn_reflns_av_sigmaI/netI 0.0446
_diffrn_reflns_limit_h_max 7
_diffrn_reflns_limit_h_min -6
_diffrn_reflns_limit_k_max 10
_diffrn_reflns_limit_k_min -10
_diffrn_reflns_limit_l_max 15
_diffrn_reflns_limit_l_min -18
_diffrn_reflns_number 4167
_diffrn_reflns_theta_full 26.47
_diffrn_reflns_theta_max 26.47
_diffrn_reflns_theta_min 1.41
_exptl_absorpt_coefficient_mu 0.264
_exptl_absorpt_correction_T_max 1.00000
_exptl_absorpt_correction_T_min 0.642240
_exptl_absorpt_correction_type multi-scan
_exptl_absorpt_process_details '(SADABS; Sheldrick, 1996)'
_exptl_crystal_colour colourless
_exptl_crystal_density_diffrn 1.395
_exptl_crystal_density_method 'not measured'
_exptl_crystal_description block
_exptl_crystal_F_000 320
_exptl_crystal_size_max 0.20
_exptl_crystal_size_mid 0.18
_exptl_crystal_size_min 0.16
_refine_diff_density_max 0.150
_refine_diff_density_min -0.175
_refine_ls_abs_structure_details 'Flack (1983)'
_refine_ls_abs_structure_Flack -0.05(8)
_refine_ls_extinction_method none
_refine_ls_goodness_of_fit_ref 1.079
_refine_ls_hydrogen_treatment constr
_refine_ls_matrix_type full
_refine_ls_number_parameters 199
_refine_ls_number_reflns 2822
_refine_ls_number_restraints 1
_refine_ls_restrained_S_all 1.079
_refine_ls_R_factor_all 0.0704
_refine_ls_R_factor_gt 0.0411
_refine_ls_shift/su_max 0.001
_refine_ls_shift/su_mean 0.000
_refine_ls_structure_factor_coef Fsqd
_refine_ls_weighting_details 'calc w=1/[\s^2^(Fo^2^)+(0.0344P)^2^+0.0885P] where P=(Fo^2^+2Fc^2^)/3'
_refine_ls_weighting_scheme calc
_refine_ls_wR_factor_gt 0.0803
_refine_ls_wR_factor_ref 0.0948
_reflns_number_gt 2119
_reflns_number_total 2822
_reflns_threshold_expression I>2\s(I)
_cod_data_source_file rn6076.cif
_cod_data_source_block I
_cod_depositor_comments
;
The following automatic conversions were performed:
'_symmetry_cell_setting' value 'Monoclinic' changed to 'monoclinic'
according to '/home/saulius/struct/CIF-dictionaries/cif_core.dic'
dictionary named 'cif_core.dic' version 2.4.1 from 2010-06-29.

Automatic conversion script
Id: cif_fix_enum 1527 2010-12-29 10:47:43Z saulius 

The following automatic conversions were performed:

'_symmetry_cell_setting' value 'Monoclinic' changed to 'monoclinic'
according to /home/saulius/struct/CIF-dictionaries/cif_core.dic
dictionary named 'cif_core.dic' version 2.4.1 from 2010-06-29.

Automatic conversion script
Id: cif_fix_values 1715 2011-07-08 13:25:40Z adriana 
;
_cod_original_sg_symbol_Hall P2yb
_cod_original_sg_symbol_H-M 'P 21'
_cod_database_code 2208143

loop_
_symmetry_equiv_pos_as_xyz
'x, y, z'
'-x, y+1/2, -z'

loop_
_atom_site_label
_atom_site_fract_x
_atom_site_fract_y
_atom_site_fract_z
_atom_site_U_iso_or_equiv
_atom_site_adp_type
_atom_site_calc_flag
_atom_site_refinement_flags
_atom_site_occupancy
_atom_site_type_symbol
Cl1 0.32312(15) -0.05435(12) 0.87886(6) 0.0762(3) Uani d . 1 Cl
O1 1.0422(4) 0.4307(3) 0.47388(13) 0.0703(6) Uani d . 1 O
O2 0.6175(4) 0.3999(3) 0.52870(14) 0.0683(6) Uani d . 1 O
C1 1.1706(4) 0.2666(4) 0.3230(2) 0.0487(7) Uani d . 1 C
H1 1.2746 0.3346 0.3547 0.058 Uiso calc R 1 H
C2 1.2106(5) 0.2044(3) 0.2410(2) 0.0510(8) Uani d . 1 C
H2 1.3420 0.2294 0.2176 0.061 Uiso calc R 1 H
C3 1.0559(4) 0.1021(3) 0.19055(19) 0.0424(7) Uani d . 1 C
C4 1.0882(5) 0.0382(4) 0.1033(2) 0.0529(8) Uani d . 1 C
H4 1.2159 0.0644 0.0774 0.063 Uiso calc R 1 H
C5 0.9360(5) -0.0609(4) 0.05667(19) 0.0576(8) Uani d . 1 C
H5 0.9606 -0.1021 -0.0004 0.069 Uiso calc R 1 H
C6 0.7432(5) -0.1005(4) 0.09459(18) 0.0543(8) Uani d . 1 C
H6 0.6398 -0.1683 0.0625 0.065 Uiso calc R 1 H
C7 0.7045(4) -0.0405(4) 0.17864(18) 0.0458(7) Uani d . 1 C
H7 0.5750 -0.0677 0.2029 0.055 Uiso calc R 1 H
C8 0.8585(4) 0.0618(3) 0.22842(18) 0.0382(6) Uani d . 1 C
C9 0.8237(4) 0.1267(3) 0.31522(18) 0.0399(7) Uani d . 1 C
H9 0.6968 0.0985 0.3412 0.048 Uiso calc R 1 H
C10 0.9722(4) 0.2301(3) 0.36195(18) 0.0397(6) Uani d . 1 C
C11 0.9300(5) 0.3150(4) 0.44705(19) 0.0459(7) Uani d . 1 C
C12 0.7434(4) 0.2665(3) 0.50025(18) 0.0438(7) Uani d . 1 C
H12 0.6629 0.1677 0.4815 0.053 Uiso calc R 1 H
C13 0.7567(5) 0.3139(3) 0.59747(18) 0.0452(7) Uani d . 1 C
H13 0.8933 0.3691 0.6221 0.054 Uiso calc R 1 H
C14 0.6466(4) 0.2221(3) 0.66593(18) 0.0397(7) Uani d . 1 C
C15 0.4324(5) 0.1639(3) 0.6460(2) 0.0467(7) Uani d . 1 C
H15 0.3551 0.1821 0.5881 0.056 Uiso calc R 1 H
C16 0.3332(5) 0.0798(3) 0.7109(2) 0.0491(8) Uani d . 1 C
H16 0.1895 0.0415 0.6971 0.059 Uiso calc R 1 H
C17 0.4487(5) 0.0528(3) 0.7968(2) 0.0471(7) Uani d . 1 C
C18 0.6603(5) 0.1112(3) 0.8195(2) 0.0475(7) Uani d . 1 C
H18 0.7359 0.0945 0.8779 0.057 Uiso calc R 1 H
C19 0.7578(5) 0.1957(3) 0.7529(2) 0.0428(7) Uani d . 1 C
H19 0.9007 0.2353 0.7671 0.051 Uiso calc R 1 H

loop_
_atom_site_aniso_label
_atom_site_aniso_U_11
_atom_site_aniso_U_22
_atom_site_aniso_U_33
_atom_site_aniso_U_12
_atom_site_aniso_U_13
_atom_site_aniso_U_23
Cl1 0.0908(6) 0.0764(6) 0.0679(5) -0.0204(6) 0.0356(5) -0.0017(5)
O1 0.0867(15) 0.0689(14) 0.0571(12) -0.0340(14) 0.0163(11) -0.0180(13)
O2 0.0784(15) 0.0659(15) 0.0631(13) 0.0310(12) 0.0193(11) 0.0178(12)
C1 0.0397(16) 0.0454(16) 0.0605(19) -0.0038(14) 0.0040(14) -0.0013(15)
C2 0.0438(16) 0.0480(18) 0.064(2) -0.0040(15) 0.0171(16) 0.0054(16)
C3 0.0440(15) 0.0384(15) 0.0455(16) 0.0045(13) 0.0089(13) 0.0106(13)
C4 0.0586(19) 0.0519(19) 0.0516(19) 0.0060(16) 0.0208(15) 0.0114(16)
C5 0.075(2) 0.0605(19) 0.0386(15) 0.005(2) 0.0109(15) 0.0054(17)
C6 0.061(2) 0.057(2) 0.0434(17) -0.0046(16) 0.0009(14) 0.0013(15)
C7 0.0474(16) 0.0469(17) 0.0429(15) -0.0010(16) 0.0045(12) 0.0056(16)
C8 0.0391(15) 0.0332(13) 0.0423(16) 0.0023(12) 0.0051(12) 0.0099(12)
C9 0.0380(15) 0.0425(15) 0.0396(15) 0.0002(13) 0.0066(12) 0.0088(13)
C10 0.0382(14) 0.0371(16) 0.0432(16) 0.0007(13) 0.0024(12) 0.0045(13)
C11 0.0531(17) 0.0442(17) 0.0396(16) -0.0034(15) 0.0026(13) 0.0033(14)
C12 0.0470(16) 0.0433(16) 0.0408(16) -0.0007(14) 0.0041(12) -0.0023(13)
C13 0.0538(18) 0.0414(15) 0.0399(16) 0.0010(14) 0.0037(14) -0.0028(13)
C14 0.0447(15) 0.0399(16) 0.0352(15) 0.0019(13) 0.0073(12) -0.0081(13)
C15 0.0476(17) 0.0519(18) 0.0389(17) 0.0018(15) -0.0019(13) -0.0109(14)
C16 0.0439(16) 0.0548(19) 0.0497(18) -0.0065(15) 0.0100(14) -0.0152(15)
C17 0.0533(18) 0.0402(16) 0.0511(18) -0.0027(14) 0.0197(14) -0.0063(14)
C18 0.0515(17) 0.0518(18) 0.0391(16) 0.0056(15) 0.0056(13) -0.0025(14)
C19 0.0378(15) 0.0463(16) 0.0440(18) -0.0001(13) 0.0039(13) -0.0060(13)

loop_
_atom_type_symbol
_atom_type_description
_atom_type_scat_dispersion_real
_atom_type_scat_dispersion_imag
_atom_type_scat_source
C C 0.0033 0.0016 'International Tables Vol C Tables 4.2.6.8 and 6.1.1.4'
H H 0.0000 0.0000 'International Tables Vol C Tables 4.2.6.8 and 6.1.1.4'
O O 0.0106 0.0060 'International Tables Vol C Tables 4.2.6.8 and 6.1.1.4'
Cl Cl 0.1484 0.1585 'International Tables Vol C Tables 4.2.6.8 and 6.1.1.4'

loop_
_geom_angle_atom_site_label_1
_geom_angle_atom_site_label_2
_geom_angle_atom_site_label_3
_geom_angle
C13 O2 C12 61.52(17)
C2 C1 C10 121.3(3)
C2 C1 H1 119.3
C10 C1 H1 119.3
C1 C2 C3 121.0(3)
C1 C2 H2 119.5
C3 C2 H2 119.5
C2 C3 C4 122.8(3)
C2 C3 C8 118.8(3)
C4 C3 C8 118.4(3)
C5 C4 C3 121.3(3)
C5 C4 H4 119.3
C3 C4 H4 119.3
C4 C5 C6 119.9(3)
C4 C5 H5 120.0
C6 C5 H5 120.0
C7 C6 C5 120.7(3)
C7 C6 H6 119.6
C5 C6 H6 119.6
C6 C7 C8 120.6(3)
C6 C7 H7 119.7
C8 C7 H7 119.7
C7 C8 C9 122.2(2)
C7 C8 C3 119.1(3)
C9 C8 C3 118.7(2)
C10 C9 C8 121.7(2)
C10 C9 H9 119.1
C8 C9 H9 119.1
C9 C10 C1 118.4(3)
C9 C10 C11 123.3(2)
C1 C10 C11 118.2(2)
O1 C11 C10 120.1(3)
O1 C11 C12 118.3(3)
C10 C11 C12 121.5(2)
O2 C12 C13 58.81(17)
O2 C12 C11 113.6(2)
C13 C12 C11 117.9(2)
O2 C12 H12 117.7
C13 C12 H12 117.7
C11 C12 H12 117.7
O2 C13 C12 59.67(16)
O2 C13 C14 117.2(2)
C12 C13 C14 122.4(2)
O2 C13 H13 115.3
C12 C13 H13 115.3
C14 C13 H13 115.3
C19 C14 C15 118.7(3)
C19 C14 C13 119.4(2)
C15 C14 C13 121.9(2)
C16 C15 C14 120.8(3)
C16 C15 H15 119.6
C14 C15 H15 119.6
C15 C16 C17 119.4(3)
C15 C16 H16 120.3
C17 C16 H16 120.3
C18 C17 C16 121.3(3)
C18 C17 Cl1 119.3(2)
C16 C17 Cl1 119.4(2)
C17 C18 C19 118.4(3)
C17 C18 H18 120.8
C19 C18 H18 120.8
C14 C19 C18 121.3(3)
C14 C19 H19 119.3
C18 C19 H19 119.3

loop_
_geom_bond_atom_site_label_1
_geom_bond_atom_site_label_2
_geom_bond_distance
Cl1 C17 1.742(3)
O1 C11 1.220(4)
O2 C13 1.427(3)
O2 C12 1.439(3)
C1 C2 1.353(4)
C1 C10 1.427(4)
C1 H1 0.9300
C2 C3 1.411(4)
C2 H2 0.9300
C3 C4 1.415(4)
C3 C8 1.421(4)
C4 C5 1.361(4)
C4 H4 0.9300
C5 C6 1.395(4)
C5 H5 0.9300
C6 C7 1.371(4)
C6 H6 0.9300
C7 C8 1.404(4)
C7 H7 0.9300
C8 C9 1.417(4)
C9 C10 1.371(4)
C9 H9 0.9300
C10 C11 1.478(4)
C11 C12 1.505(4)
C12 C13 1.466(4)
C12 H12 0.9800
C13 C14 1.481(4)
C13 H13 0.9800
C14 C19 1.382(4)
C14 C15 1.389(4)
C15 C16 1.375(4)
C15 H15 0.9300
C16 C17 1.380(4)
C16 H16 0.9300
C17 C18 1.380(4)
C18 C19 1.389(4)
C18 H18 0.9300
C19 H19 0.9300

loop_
_geom_torsion_atom_site_label_1
_geom_torsion_atom_site_label_2
_geom_torsion_atom_site_label_3
_geom_torsion_atom_site_label_4
_geom_torsion
C10 C1 C2 C3 0.6(4)
C1 C2 C3 C4 178.1(3)
C1 C2 C3 C8 -1.6(4)
C2 C3 C4 C5 179.7(3)
C8 C3 C4 C5 -0.7(4)
C3 C4 C5 C6 0.4(5)
C4 C5 C6 C7 0.1(5)
C5 C6 C7 C8 -0.2(4)
C6 C7 C8 C9 179.7(3)
C6 C7 C8 C3 -0.1(4)
C2 C3 C8 C7 -179.8(3)
C4 C3 C8 C7 0.5(4)
C2 C3 C8 C9 0.4(4)
C4 C3 C8 C9 -179.3(2)
C7 C8 C9 C10 -178.1(2)
C3 C8 C9 C10 1.8(4)
C8 C9 C10 C1 -2.7(4)
C8 C9 C10 C11 172.7(2)
C2 C1 C10 C9 1.5(4)
C2 C1 C10 C11 -174.1(3)
C9 C10 C11 O1 -163.4(3)
C1 C10 C11 O1 12.0(4)
C9 C10 C11 C12 13.9(4)
C1 C10 C11 C12 -170.8(3)
C13 O2 C12 C11 -109.4(3)
O1 C11 C12 O2 42.1(4)
C10 C11 C12 O2 -135.2(3)
O1 C11 C12 C13 -23.8(4)
C10 C11 C12 C13 158.8(2)
C12 O2 C13 C14 -113.4(3)
C11 C12 C13 O2 102.1(3)
O2 C12 C13 C14 104.8(3)
C11 C12 C13 C14 -153.2(3)
O2 C13 C14 C19 -152.2(2)
C12 C13 C14 C19 138.0(3)
O2 C13 C14 C15 26.5(4)
C12 C13 C14 C15 -43.2(4)
C19 C14 C15 C16 -0.8(4)
C13 C14 C15 C16 -179.6(2)
C14 C15 C16 C17 -0.2(4)
C15 C16 C17 C18 1.3(4)
C15 C16 C17 Cl1 -179.8(2)
C16 C17 C18 C19 -1.4(4)
Cl1 C17 C18 C19 179.7(2)
C15 C14 C19 C18 0.8(4)
C13 C14 C19 C18 179.5(2)
C17 C18 C19 C14 0.4(4)

loop_
_cod_related_entry_id
_cod_related_entry_database
_cod_related_entry_code
1 ChemSpider 21179743
